data_2105293
loop_
_publ_author_name
'Lamberts, Kevin'
'Englert, Ulli'

_publ_section_title
;
 Structures from Mn<i>X</i>~2~ and proline: isomorphous racemic compounds
 and a series of chiral non-isomorphous chain polymers
;
_journal_coeditor_code GP5056
_journal_issue 6
_journal_name_full 'Acta Crystallographica Section B'
_journal_page_first 610
_journal_page_last 618
_journal_paper_doi 10.1107/S0108768112043996
_journal_volume 68
_journal_year 2012
_chemical_formula_moiety 'C7 H17 Br2 Mn N O4'
_chemical_formula_sum 'C7 H17 Br2 Mn N O4'
_chemical_formula_weight 393.98
_chemical_name_systematic
;
 ?
;
_space_group_IT_number 4
_symmetry_cell_setting monoclinic
_symmetry_space_group_name_Hall 'P 2yb'
_symmetry_space_group_name_H-M 'P 1 21 1'
_atom_sites_solution_hydrogens geom
_atom_sites_solution_primary direct
_atom_sites_solution_secondary difmap
_audit_creation_method SHELXL-97
_cell_angle_alpha 90.00
_cell_angle_beta 92.172(4)
_cell_angle_gamma 90.00
_cell_formula_units_Z 2
_cell_length_a 8.286(2)
_cell_length_b 8.256(2)
_cell_length_c 9.387(3)
_cell_measurement_reflns_used 1044
_cell_measurement_temperature 100(2)
_cell_measurement_theta_max 22.27
_cell_measurement_theta_min 2.46
_cell_volume 641.7(3)
_computing_structure_refinement 'SHELXL-97 (Sheldrick, 1997)'
_computing_structure_solution 'SHELXS-97 (Sheldrick, 1990)'
_diffrn_ambient_temperature 100(2)
_diffrn_measured_fraction_theta_full 1.000
_diffrn_measured_fraction_theta_max 1.000
_diffrn_measurement_device_type 'Bruker D8 goniometer with SMART APEX CCD detector'
_diffrn_measurement_method 'omega scans'
_diffrn_radiation_monochromator 'multi layer optics'
_diffrn_radiation_source microsource
_diffrn_radiation_type MoK\a
_diffrn_radiation_wavelength 0.71073
_diffrn_reflns_av_R_equivalents 0.0612
_diffrn_reflns_av_sigmaI/netI 0.0701
_diffrn_reflns_limit_h_max 10
_diffrn_reflns_limit_h_min -10
_diffrn_reflns_limit_k_max 10
_diffrn_reflns_limit_k_min -10
_diffrn_reflns_limit_l_max 11
_diffrn_reflns_limit_l_min -11
_diffrn_reflns_number 7642
_diffrn_reflns_theta_full 26.50
_diffrn_reflns_theta_max 26.50
_diffrn_reflns_theta_min 2.17
_exptl_absorpt_coefficient_mu 7.249
_exptl_absorpt_correction_T_max 0.5947
_exptl_absorpt_correction_T_min 0.2450
_exptl_absorpt_correction_type multi-scan
_exptl_absorpt_process_details SADABS
_exptl_crystal_colour colorless
_exptl_crystal_density_diffrn 2.039
_exptl_crystal_density_method 'not measured'
_exptl_crystal_description needle
_exptl_crystal_F_000 386
_exptl_crystal_size_max 0.27
_exptl_crystal_size_mid 0.08
_exptl_crystal_size_min 0.08
_refine_diff_density_max 0.613
_refine_diff_density_min -0.478
_refine_ls_abs_structure_details 'Flack H D (1983), Acta Cryst. A39, 876-881'
_refine_ls_abs_structure_Flack 0.015(12)
_refine_ls_extinction_method none
_refine_ls_goodness_of_fit_ref 1.001
_refine_ls_hydrogen_treatment mixed
_refine_ls_matrix_type full
_refine_ls_number_parameters 152
_refine_ls_number_reflns 2665
_refine_ls_number_restraints 4
_refine_ls_restrained_S_all 1.000
_refine_ls_R_factor_all 0.0416
_refine_ls_R_factor_gt 0.0351
_refine_ls_shift/su_max 0.001
_refine_ls_shift/su_mean 0.000
_refine_ls_structure_factor_coef Fsqd
_refine_ls_weighting_details 'calc w=1/[\s^2^(Fo^2^)+(0.0000P)^2^+0.0000P] where P=(Fo^2^+2Fc^2^)/3'
_refine_ls_weighting_scheme calc
_refine_ls_wR_factor_gt 0.0620
_refine_ls_wR_factor_ref 0.0643
_reflns_number_gt 2440
_reflns_number_total 2665
_reflns_threshold_expression >2sigma(I)
_cod_data_source_file gp5056.cif
_cod_data_source_block 1b
_cod_original_sg_symbol_H-M 'P 21'
_cod_database_code 2105293
_cod_database_fobs_code 2105293

loop_
_symmetry_equiv_pos_as_xyz
'x, y, z'
'-x, y+1/2, -z'

loop_
_atom_site_type_symbol
_atom_site_label
_atom_site_fract_x
_atom_site_fract_y
_atom_site_fract_z
_atom_site_U_iso_or_equiv
_atom_site_adp_type
_atom_site_calc_flag
_atom_site_refinement_flags
_atom_site_occupancy
_atom_site_symmetry_multiplicity
Mn Mn1 -0.00733(9) 0.82303(10) 0.66340(8) 0.01330(18) Uani d . 1 1
Br Br1 0.10226(6) 0.84859(6) 0.92578(5) 0.01619(13) Uani d . 1 1
Br Br2 -0.26334(6) 0.65186(7) 0.71320(6) 0.01977(14) Uani d . 1 1
O O1 -0.0888(4) 0.8426(5) 0.4355(3) 0.0164(8) Uani d . 1 1
O O2 -0.1196(4) 1.1077(4) 0.4017(4) 0.0154(8) Uani d . 1 1
C C1 -0.1209(6) 0.9616(7) 0.3596(5) 0.0144(12) Uani d . 1 1
C C2 -0.1742(7) 0.9361(6) 0.2035(5) 0.0136(12) Uani d . 1 1
H H2 -0.1017 0.9986 0.1409 0.016 Uiso calc R 1 1
C C3 -0.3499(7) 0.9880(7) 0.1733(6) 0.0210(13) Uani d . 1 1
H H3A -0.4103 0.9912 0.2623 0.025 Uiso calc R 1 1
H H3B -0.3553 1.0961 0.1277 0.025 Uiso calc R 1 1
C C4 -0.4172(6) 0.8570(7) 0.0721(5) 0.0175(11) Uani d . 1 1
H H4A -0.5362 0.8497 0.0756 0.021 Uiso calc R 1 1
H H4B -0.3872 0.8780 -0.0273 0.021 Uiso calc R 1 1
C C5 -0.3379(7) 0.7068(7) 0.1296(6) 0.0229(14) Uani d . 1 1
H H5A -0.3406 0.6195 0.0572 0.028 Uiso calc R 1 1
H H5B -0.3915 0.6680 0.2157 0.028 Uiso calc R 1 1
N N1 -0.1682(6) 0.7588(5) 0.1651(5) 0.0134(10) Uani d D 1 1
H H1A -0.105(5) 0.756(7) 0.085(4) 0.016 Uiso d D 1 1
H H1B -0.117(5) 0.702(6) 0.238(4) 0.016 Uiso d D 1 1
O O3 0.2121(5) 0.9575(5) 0.5868(4) 0.0207(9) Uani d D 1 1
H H3 0.207(7) 0.997(7) 0.508(5) 0.027(19) Uiso d D 1 1
C C6 0.3698(6) 0.8857(7) 0.5969(6) 0.0220(14) Uani d . 1 1
H H7A 0.3953 0.8549 0.6960 0.033 Uiso calc R 1 1
H H7B 0.4499 0.9639 0.5653 0.033 Uiso calc R 1 1
H H7C 0.3718 0.7892 0.5362 0.033 Uiso calc R 1 1
O O4 -0.0991(5) 1.0725(5) 0.6809(4) 0.0174(9) Uani d D 1 1
H H4 -0.111(7) 1.085(8) 0.595(5) 0.026(19) Uiso d D 1 1
C C7 -0.2383(6) 1.1217(8) 0.7557(6) 0.0230(14) Uani d . 1 1
H H6A -0.3328 1.0606 0.7199 0.035 Uiso calc R 1 1
H H6B -0.2571 1.2378 0.7407 0.035 Uiso calc R 1 1
H H6C -0.2204 1.1004 0.8578 0.035 Uiso calc R 1 1

loop_
_atom_site_aniso_label
_atom_site_aniso_U_11
_atom_site_aniso_U_22
_atom_site_aniso_U_33
_atom_site_aniso_U_12
_atom_site_aniso_U_13
_atom_site_aniso_U_23
Mn1 0.0166(4) 0.0108(5) 0.0124(4) -0.0003(4) 0.0001(3) 0.0000(3)
Br1 0.0215(3) 0.0145(3) 0.0124(2) -0.0014(3) -0.0001(2) -0.0005(2)
Br2 0.0182(3) 0.0191(3) 0.0224(3) -0.0047(3) 0.0047(2) -0.0030(3)
O1 0.0213(19) 0.0117(19) 0.0162(17) -0.0005(19) 0.0013(14) -0.0020(19)
O2 0.023(2) 0.008(2) 0.0156(19) -0.0021(16) 0.0014(16) -0.0005(15)
C1 0.012(3) 0.018(3) 0.014(3) -0.002(2) 0.004(2) 0.000(2)
C2 0.018(3) 0.008(3) 0.014(3) 0.003(2) -0.003(2) 0.003(2)
C3 0.020(3) 0.018(3) 0.024(3) 0.007(3) -0.005(2) -0.003(3)
C4 0.015(3) 0.018(3) 0.019(3) 0.003(3) -0.003(2) 0.004(3)
C5 0.016(3) 0.021(3) 0.032(3) -0.006(2) -0.003(3) 0.001(3)
N1 0.016(3) 0.010(2) 0.015(2) 0.0000(19) 0.0022(19) -0.0027(19)
O3 0.019(2) 0.021(2) 0.023(2) 0.0008(18) 0.0029(18) 0.0104(19)
C6 0.013(3) 0.025(4) 0.028(3) -0.002(2) 0.001(2) 0.002(3)
O4 0.024(2) 0.014(2) 0.013(2) 0.0039(17) 0.0045(17) -0.0018(17)
C7 0.021(3) 0.024(4) 0.024(3) 0.003(3) 0.006(2) -0.003(3)

loop_
_atom_type_symbol
_atom_type_description
_atom_type_scat_dispersion_real
_atom_type_scat_dispersion_imag
_atom_type_scat_source
C C 0.0033 0.0016 'International Tables Vol C Tables 4.2.6.8 and 6.1.1.4'
H H 0.0000 0.0000 'International Tables Vol C Tables 4.2.6.8 and 6.1.1.4'
N N 0.0061 0.0033 'International Tables Vol C Tables 4.2.6.8 and 6.1.1.4'
O O 0.0106 0.0060 'International Tables Vol C Tables 4.2.6.8 and 6.1.1.4'
Mn Mn 0.3368 0.7283 'International Tables Vol C Tables 4.2.6.8 and 6.1.1.4'
Br Br -0.2901 2.4595 'International Tables Vol C Tables 4.2.6.8 and 6.1.1.4'

loop_
_geom_angle_atom_site_label_1
_geom_angle_atom_site_label_2
_geom_angle_atom_site_label_3
_geom_angle_site_symmetry_1
_geom_angle_site_symmetry_3
_geom_angle
O2 Mn1 O4 2_546 . 163.94(14)
O2 Mn1 O1 2_546 . 85.49(14)
O4 Mn1 O1 . . 84.87(14)
O2 Mn1 O3 2_546 . 84.76(14)
O4 Mn1 O3 . . 81.34(14)
O1 Mn1 O3 . . 82.96(14)
O2 Mn1 Br1 2_546 . 100.25(10)
O4 Mn1 Br1 . . 87.86(10)
O1 Mn1 Br1 . . 170.74(11)
O3 Mn1 Br1 . . 90.29(11)
O2 Mn1 Br2 2_546 . 90.73(10)
O4 Mn1 Br2 . . 102.00(11)
O1 Mn1 Br2 . . 89.57(10)
O3 Mn1 Br2 . . 171.54(11)
Br1 Mn1 Br2 . . 97.56(3)
C1 O1 Mn1 . . 131.5(3)
C1 O2 Mn1 . 2_556 133.7(3)
O1 C1 O2 . . 125.2(5)
O1 C1 C2 . . 119.4(5)
O2 C1 C2 . . 115.4(5)
N1 C2 C1 . . 110.6(4)
N1 C2 C3 . . 105.5(4)
C1 C2 C3 . . 112.1(4)
N1 C2 H2 . . 109.5
C1 C2 H2 . . 109.5
C3 C2 H2 . . 109.5
C4 C3 C2 . . 103.8(4)
C4 C3 H3A . . 111.0
C2 C3 H3A . . 111.0
C4 C3 H3B . . 111.0
C2 C3 H3B . . 111.0
H3A C3 H3B . . 109.0
C5 C4 C3 . . 102.6(4)
C5 C4 H4A . . 111.3
C3 C4 H4A . . 111.3
C5 C4 H4B . . 111.3
C3 C4 H4B . . 111.3
H4A C4 H4B . . 109.2
C4 C5 N1 . . 103.8(4)
C4 C5 H5A . . 111.0
N1 C5 H5A . . 111.0
C4 C5 H5B . . 111.0
N1 C5 H5B . . 111.0
H5A C5 H5B . . 109.0
C5 N1 C2 . . 107.0(4)
C5 N1 H1A . . 112(3)
C2 N1 H1A . . 104(3)
C5 N1 H1B . . 115(3)
C2 N1 H1B . . 110(3)
H1A N1 H1B . . 109(4)
C6 O3 Mn1 . . 121.0(3)
C6 O3 H3 . . 104(4)
Mn1 O3 H3 . . 118(4)
O3 C6 H7A . . 109.5
O3 C6 H7B . . 109.5
H7A C6 H7B . . 109.5
O3 C6 H7C . . 109.5
H7A C6 H7C . . 109.5
H7B C6 H7C . . 109.5
C7 O4 Mn1 . . 126.1(3)
C7 O4 H4 . . 112(4)
Mn1 O4 H4 . . 94(4)
O4 C7 H6A . . 109.5
O4 C7 H6B . . 109.5
H6A C7 H6B . . 109.5
O4 C7 H6C . . 109.5
H6A C7 H6C . . 109.5
H6B C7 H6C . . 109.5

loop_
_geom_bond_atom_site_label_1
_geom_bond_atom_site_label_2
_geom_bond_site_symmetry_2
_geom_bond_distance
Mn1 O2 2_546 2.165(3)
Mn1 O4 . 2.204(4)
Mn1 O1 . 2.225(3)
Mn1 O3 . 2.270(4)
Mn1 Br1 . 2.6011(11)
Mn1 Br2 . 2.6060(11)
O1 C1 . 1.237(6)
O2 C1 . 1.269(6)
O2 Mn1 2_556 2.165(3)
C1 C2 . 1.529(7)
C2 N1 . 1.509(6)
C2 C3 . 1.534(7)
C2 H2 . 1.0000
C3 C4 . 1.531(8)
C3 H3A . 0.9900
C3 H3B . 0.9900
C4 C5 . 1.494(8)
C4 H4A . 0.9900
C4 H4B . 0.9900
C5 N1 . 1.496(7)
C5 H5A . 0.9900
C5 H5B . 0.9900
N1 H1A . 0.931(19)
N1 H1B . 0.924(19)
O3 C6 . 1.435(6)
O3 H3 . 0.81(4)
C6 H7A . 0.9800
C6 H7B . 0.9800
C6 H7C . 0.9800
O4 C7 . 1.432(6)
O4 H4 . 0.82(4)
C7 H6A . 0.9800
C7 H6B . 0.9800
C7 H6C . 0.9800
